data_9001915
loop_
_publ_author_name
'Yang, H.'
'Hazen, R. M.'
'Prewitt, C. T.'
'Finger, L. W.'
'Lu, R.'
'Hemley, R. J.'

_publ_section_title
;
 High-pressure single-crystal X-ray diffraction and infrared spectroscopic
 studies of the C2/m-P2_1/m phase transition in cummingtonite
 Sample: P = 5.09 GPa
;
_journal_name_full 'American Mineralogist'
_journal_page_first 288
_journal_page_last 299
_journal_volume 83
_journal_year 1998
_chemical_formula_sum 'Al0.008 Ca0.076 Fe3.471 Mg3.445 O24 Si8'
_chemical_name_mineral Cummingtonite
_space_group_IT_number 11
_symmetry_space_group_name_Hall '-P 2yb'
_symmetry_space_group_name_H-M 'P 1 21/m 1'
_cell_angle_alpha 90
_cell_angle_beta 102.979
_cell_angle_gamma 90
_cell_length_a 9.2993
_cell_length_b 17.8900
_cell_length_c 5.2321
_cell_formula_units_Z 2
_cell_volume 848.198
_database_code_amcsd 0001975
_diffrn_ambient_pressure 5.09e+06
_exptl_crystal_density_diffrn 3.483
_cod_original_formula_sum 'Fe3.471 Mg3.445 Al.008 Ca.076 Si8 O24'
_cod_database_code 9001915

loop_
_space_group_symop_operation_xyz
x,y,z
x,1/2-y,z
-x,1/2+y,-z
-x,-y,-z

loop_
_atom_site_label
_atom_site_fract_x
_atom_site_fract_y
_atom_site_fract_z
_atom_site_occupancy
_atom_site_U_iso_or_equiv
Fe1 -0.24970 0.33640 0.48000 0.40500 0.00722
Mg1 -0.24970 0.33640 0.48000 0.59500 0.00722
Fe2 -0.25220 0.42530 0.97850 0.20700 0.00975
Mg2 -0.25220 0.42530 0.97850 0.78900 0.00975
Al2 -0.25220 0.42530 0.97850 0.00400 0.00975
Fe3 -0.24920 0.25000 0.98290 0.39300 0.00899
Mg3 -0.24920 0.25000 0.98290 0.60700 0.00899
Fe4 -0.25770 0.51070 0.47150 0.92700 0.00861
Mg4 -0.25770 0.51070 0.47150 0.03500 0.00861
Ca4 -0.25770 0.51070 0.47150 0.03800 0.00861
Si1A 0.04340 0.33470 0.25910 1.00000 0.00709
Si1B 0.54640 0.83300 0.30510 1.00000 0.00887
Si2A 0.04610 0.42080 0.76560 1.00000 0.00912
Si2B 0.55450 0.91670 0.80840 1.00000 0.00798
O1A -0.13220 0.33560 0.19330 1.00000 0.01305
O1B 0.37000 0.83700 0.22620 1.00000 0.01026
O2A -0.12590 0.42150 0.69860 1.00000 0.00697
O2B 0.37900 0.92110 0.74460 1.00000 0.00861
O3A -0.12920 0.25000 0.69510 1.00000 0.00950
O3B 0.37430 0.75000 0.73000 1.00000 0.01051
O4A 0.12410 0.49930 0.78630 1.00000 0.01001
O4B 0.63330 0.99330 0.75360 1.00000 0.00849
O5A 0.10960 0.37180 0.02810 1.00000 0.01026
O5B 0.60980 0.89180 0.11700 1.00000 0.00798
O6A 0.11260 0.38170 0.52770 1.00000 0.00963
O6B 0.60380 0.85610 0.60990 1.00000 0.01153
O7A 0.10660 0.25000 0.30330 1.00000 0.01216
O7B 0.60570 0.75000 0.26160 1.00000 0.00950

loop_
_cod_related_entry_id
_cod_related_entry_database
_cod_related_entry_code
1 AMCSD 0001975
